data_4033603
loop_
_publ_author_name
'Chernykh, Anton V.'
'Melnykov, Kostiantyn P.'
'Tolmacheva, Nataliya A.'
'Kondratov, Ivan S.'
'Radchenko, Dmytro S.'
'Daniliuc, Constantin G.'
'Volochnyuk, Dmitriy M.'
'Ryabukhin, Sergey V.'
'Kuchkovska, Yuliya O.'
'Grygorenko, Oleksandr O.'

_publ_section_title
;
 Last of the gem-Difluorocycloalkanes: Synthesis and Characterization of
 2,2-Difluorocyclobutyl-Substituted Building Blocks.
;
_journal_issue 13
_journal_name_full 'The Journal of organic chemistry'
_journal_page_first 8487
_journal_page_last 8496
_journal_paper_doi 10.1021/acs.joc.9b00719
_journal_volume 84
_journal_year 2019
_chemical_formula_sum 'C4 H8 Cl F2 N'
_chemical_formula_weight 143.56
_space_group_crystal_system monoclinic
_space_group_IT_number 14
_space_group_name_Hall '-P 2ybc'
_space_group_name_H-M_alt 'P 1 21/c 1'
_symmetry_space_group_name_Hall '-P 2ybc'
_symmetry_space_group_name_H-M 'P 1 21/c 1'
_atom_sites_solution_hydrogens mixed
_audit_creation_method 'APEX3 v2016.1-0'
_cell_angle_alpha 90
_cell_angle_beta 91.1716(13)
_cell_angle_gamma 90
_cell_formula_units_Z 8
_cell_length_a 9.1839(4)
_cell_length_b 9.0460(4)
_cell_length_c 14.9911(7)
_cell_measurement_reflns_used 9898
_cell_measurement_temperature 100.(2)
_cell_measurement_theta_max 68.2098
_cell_measurement_theta_min 5.7128
_cell_volume 1245.16(10)
_computing_cell_refinement 'SAINT V8.37A (Bruker AXS Inc., 2015)'
_computing_data_collection
;

APEX3 v2016.1-0 (Bruker AXS Inc., 2016)
;
_computing_data_reduction 'SAINT V8.37A (Bruker AXS Inc., 2015)'
_computing_molecular_graphics 'XP (Sheldrick, 2014)'
_computing_publication_material 'SHELXL-2014/7 (Sheldrick, 2014)'
_computing_structure_refinement 'SHELXL-2014/7 (Sheldrick, 2014)'
_computing_structure_solution 'SHELXL-2014/7 (Sheldrick, 2014)'
_diffrn_ambient_temperature 100.(2)
_diffrn_detector_area_resol_mean 10.4167
_diffrn_measured_fraction_theta_full 0.998
_diffrn_measured_fraction_theta_max 0.998
_diffrn_measurement_device_type 'Bruker D8 Venture PHOTON 100 CMOS'
_diffrn_measurement_method 'omega and phi scans'
_diffrn_radiation_monochromator 'MX mirror'
_diffrn_radiation_type 'Cu K\a'
_diffrn_radiation_wavelength 1.54178
_diffrn_reflns_av_R_equivalents 0.0459
_diffrn_reflns_av_unetI/netI 0.0222
_diffrn_reflns_limit_h_max 11
_diffrn_reflns_limit_h_min -10
_diffrn_reflns_limit_k_max 10
_diffrn_reflns_limit_k_min -10
_diffrn_reflns_limit_l_max 18
_diffrn_reflns_limit_l_min -17
_diffrn_reflns_number 21341
_diffrn_reflns_theta_full 68.20
_diffrn_reflns_theta_max 68.20
_diffrn_reflns_theta_min 4.82
_diffrn_source 'Cu ImS'
_diffrn_source_type 'micro focus tube'
_exptl_absorpt_coefficient_mu 4.995
_exptl_absorpt_correction_T_max 0.62
_exptl_absorpt_correction_T_min 0.39
_exptl_absorpt_correction_type multi-scan
_exptl_absorpt_process_details
;
Bruker AXS (2014). SADABS, Version 2014/5, Bruker AXS Inc., Madison, Wisconsin,
USA.
;
_exptl_crystal_colour colourless
_exptl_crystal_density_diffrn 1.532
_exptl_crystal_density_method 'not measured'
_exptl_crystal_description plate
_exptl_crystal_F_000 592
_exptl_crystal_size_max 0.233
_exptl_crystal_size_mid 0.176
_exptl_crystal_size_min 0.104
_refine_diff_density_max 0.366
_refine_diff_density_min -0.185
_refine_ls_extinction_method none
_refine_ls_goodness_of_fit_ref 1.061
_refine_ls_hydrogen_treatment mixed
_refine_ls_matrix_type full
_refine_ls_number_parameters 169
_refine_ls_number_reflns 2274
_refine_ls_number_restraints 0
_refine_ls_restrained_S_all 1.061
_refine_ls_R_factor_all 0.0239
_refine_ls_R_factor_gt 0.0231
_refine_ls_shift/su_max 0.001
_refine_ls_shift/su_mean 0.000
_refine_ls_structure_factor_coef Fsqd
_refine_ls_weighting_details 'w=1/[\s^2^(Fo^2^)+(0.0265P)^2^+0.6742P] where P=(Fo^2^+2Fc^2^)/3'
_refine_ls_weighting_scheme calc
_refine_ls_wR_factor_gt 0.0591
_refine_ls_wR_factor_ref 0.0596
_reflns_number_gt 2195
_reflns_number_total 2274
_reflns_threshold_expression 'I > 2\s(I)'
_cod_data_source_file jo9b00719_si_002.cif
_cod_data_source_block haf7768
_cod_depositor_comments 'Adding full bibliography for 4033602--4033603.cif.'
_cod_database_code 4033603

loop_
_space_group_symop_operation_xyz
'x, y, z'
'-x, y+1/2, -z+1/2'
'-x, -y, -z'
'x, -y-1/2, z-1/2'

loop_
_atom_site_type_symbol
_atom_site_label
_atom_site_fract_x
_atom_site_fract_y
_atom_site_fract_z
_atom_site_U_iso_or_equiv
_atom_site_adp_type
_atom_site_calc_flag
_atom_site_refinement_flags_adp
_atom_site_refinement_flags_posn
_atom_site_occupancy
Cl Cl1A 0.93749(3) 0.20825(3) 0.34346(2) 0.01595(10) Uani d . . 1
N N1A 0.88932(13) 0.09153(13) 0.67026(8) 0.0130(2) Uani d . . 1
H H01A 0.9132(19) 0.140(2) 0.7193(12) 0.022(4) Uiso d . . 1
H H02A 0.9258(19) 0.002(2) 0.6733(11) 0.023(4) Uiso d . . 1
H H03A 0.794(2) 0.091(2) 0.6635(12) 0.025(5) Uiso d . . 1
C C1A 1.11418(14) 0.19376(15) 0.59155(9) 0.0141(3) Uani d . . 1
F F1A 1.19430(8) 0.09897(9) 0.54119(5) 0.01935(19) Uani d . . 1
F F2A 1.17487(9) 0.18916(10) 0.67524(5) 0.02189(19) Uani d . . 1
C C2A 0.94981(14) 0.16731(14) 0.59194(9) 0.0124(3) Uani d . . 1
H H2A 0.9166 0.1178 0.5355 0.015 Uiso calc U R 1
C C3A 0.92918(15) 0.33645(15) 0.58498(10) 0.0169(3) Uani d . . 1
H H3A1 0.9093 0.385 0.6427 0.02 Uiso calc U R 1
H H3A2 0.8575 0.3672 0.5384 0.02 Uiso calc U R 1
C C4A 1.09068(15) 0.34915(15) 0.55591(10) 0.0177(3) Uani d . . 1
H H4A1 1.1025 0.3582 0.4907 0.021 Uiso calc U R 1
H H4A2 1.1473 0.4259 0.5885 0.021 Uiso calc U R 1
Cl Cl1B 0.56854(3) 0.15589(3) 0.60569(2) 0.01392(10) Uani d . . 1
N N1B 0.61295(13) 0.36111(13) 0.89743(8) 0.0127(2) Uani d . . 1
H H01B 0.6070(19) 0.3408(19) 0.9528(13) 0.021(4) Uiso d . . 1
H H02B 0.5757(19) 0.451(2) 0.8912(11) 0.021(4) Uiso d . . 1
H H03B 0.705(2) 0.3585(19) 0.8850(11) 0.020(4) Uiso d . . 1
C C1B 0.55890(14) 0.09097(14) 0.85692(8) 0.0129(3) Uani d . . 1
F F1B 0.61050(8) 0.06686(9) 0.94179(5) 0.01666(18) Uani d . . 1
F F2B 0.65352(9) 0.02034(9) 0.80272(5) 0.01804(18) Uani d . . 1
C C2B 0.52993(14) 0.25565(14) 0.84124(8) 0.0125(3) Uani d . . 1
H H2B 0.5373 0.2813 0.7766 0.015 Uiso calc U R 1
C C3B 0.37028(15) 0.22498(16) 0.86612(10) 0.0185(3) Uani d . . 1
H H3B1 0.2976 0.2716 0.8254 0.022 Uiso calc U R 1
H H3B2 0.3487 0.2463 0.9293 0.022 Uiso calc U R 1
C C4B 0.39765(15) 0.05859(15) 0.84653(9) 0.0179(3) Uani d . . 1
H H4B1 0.3595 -0.0092 0.8923 0.021 Uiso calc U R 1
H H4B2 0.3671 0.0272 0.7857 0.021 Uiso calc U R 1

loop_
_atom_site_aniso_label
_atom_site_aniso_U_11
_atom_site_aniso_U_22
_atom_site_aniso_U_33
_atom_site_aniso_U_12
_atom_site_aniso_U_13
_atom_site_aniso_U_23
Cl1A 0.01451(17) 0.01741(18) 0.01602(17) 0.00236(12) 0.00226(12) 0.00406(12)
N1A 0.0119(6) 0.0140(6) 0.0130(6) -0.0001(5) 0.0007(4) -0.0001(5)
C1A 0.0109(6) 0.0174(7) 0.0142(6) 0.0003(5) 0.0004(5) 0.0003(5)
F1A 0.0148(4) 0.0203(4) 0.0232(4) 0.0043(3) 0.0069(3) 0.0026(3)
F2A 0.0141(4) 0.0340(5) 0.0173(4) -0.0026(3) -0.0053(3) 0.0040(3)
C2A 0.0101(6) 0.0146(6) 0.0126(6) -0.0002(5) 0.0002(5) 0.0008(5)
C3A 0.0157(7) 0.0151(7) 0.0199(7) 0.0025(5) 0.0007(5) 0.0017(5)
C4A 0.0165(7) 0.0158(7) 0.0207(7) -0.0025(5) 0.0003(5) 0.0020(5)
Cl1B 0.01379(17) 0.01598(17) 0.01197(16) -0.00160(11) -0.00020(11) 0.00036(11)
N1B 0.0132(6) 0.0132(6) 0.0117(6) 0.0004(4) 0.0003(4) -0.0006(4)
C1B 0.0155(7) 0.0139(7) 0.0092(6) 0.0025(5) 0.0017(5) 0.0002(5)
F1B 0.0196(4) 0.0188(4) 0.0115(4) 0.0014(3) -0.0017(3) 0.0034(3)
F2B 0.0219(4) 0.0164(4) 0.0159(4) 0.0060(3) 0.0054(3) -0.0017(3)
C2B 0.0144(6) 0.0122(6) 0.0108(6) 0.0013(5) -0.0002(5) -0.0013(5)
C3B 0.0123(7) 0.0206(7) 0.0226(7) 0.0008(5) -0.0013(5) -0.0059(6)
C4B 0.0172(7) 0.0172(7) 0.0192(7) -0.0022(5) -0.0013(5) -0.0006(5)

loop_
_atom_type_symbol
_atom_type_description
_atom_type_scat_dispersion_real
_atom_type_scat_dispersion_imag
_atom_type_scat_source
C C 0.0181 0.0091 'International Tables Vol C Tables 4.2.6.8 and 6.1.1.4'
H H 0.0000 0.0000 'International Tables Vol C Tables 4.2.6.8 and 6.1.1.4'
N N 0.0311 0.0180 'International Tables Vol C Tables 4.2.6.8 and 6.1.1.4'
F F 0.0727 0.0534 'International Tables Vol C Tables 4.2.6.8 and 6.1.1.4'
Cl Cl 0.3639 0.7018 'International Tables Vol C Tables 4.2.6.8 and 6.1.1.4'

loop_
_geom_angle_atom_site_label_1
_geom_angle_atom_site_label_2
_geom_angle_atom_site_label_3
_geom_angle
C2A N1A H01A 110.0(11)
C2A N1A H02A 108.7(11)
H01A N1A H02A 109.1(16)
C2A N1A H03A 107.5(12)
H01A N1A H03A 109.3(16)
H02A N1A H03A 112.3(16)
F2A C1A F1A 105.93(10)
F2A C1A C4A 113.88(11)
F1A C1A C4A 117.44(11)
F2A C1A C2A 112.15(10)
F1A C1A C2A 116.52(11)
C4A C1A C2A 90.74(10)
N1A C2A C1A 117.58(11)
N1A C2A C3A 117.74(11)
C1A C2A C3A 87.97(10)
N1A C2A H2A 110.6
C1A C2A H2A 110.6
C3A C2A H2A 110.6
C2A C3A C4A 88.61(10)
C2A C3A H3A1 113.9
C4A C3A H3A1 113.9
C2A C3A H3A2 113.9
C4A C3A H3A2 113.9
H3A1 C3A H3A2 111.1
C1A C4A C3A 87.85(10)
C1A C4A H4A1 114.0
C3A C4A H4A1 114.0
C1A C4A H4A2 114.0
C3A C4A H4A2 114.0
H4A1 C4A H4A2 111.2
C2B N1B H01B 111.9(12)
C2B N1B H02B 109.9(11)
H01B N1B H02B 105.5(15)
C2B N1B H03B 110.8(11)
H01B N1B H03B 106.4(16)
H02B N1B H03B 112.2(16)
F2B C1B F1B 105.51(10)
F2B C1B C4B 118.86(11)
F1B C1B C4B 112.63(10)
F2B C1B C2B 118.45(11)
F1B C1B C2B 110.75(10)
C4B C1B C2B 90.34(10)
N1B C2B C1B 117.11(11)
N1B C2B C3B 117.40(11)
C1B C2B C3B 87.19(10)
N1B C2B H2B 111.0
C1B C2B H2B 111.0
C3B C2B H2B 111.0
C2B C3B C4B 88.30(10)
C2B C3B H3B1 113.9
C4B C3B H3B1 113.9
C2B C3B H3B2 113.9
C4B C3B H3B2 113.9
H3B1 C3B H3B2 111.1
C1B C4B C3B 87.41(10)
C1B C4B H4B1 114.1
C3B C4B H4B1 114.1
C1B C4B H4B2 114.1
C3B C4B H4B2 114.1
H4B1 C4B H4B2 111.3

loop_
_geom_bond_atom_site_label_1
_geom_bond_atom_site_label_2
_geom_bond_distance
N1A C2A 1.4778(17)
N1A H01A 0.880(19)
N1A H02A 0.88(2)
N1A H03A 0.88(2)
C1A F2A 1.3629(16)
C1A F1A 1.3672(15)
C1A C4A 1.5177(19)
C1A C2A 1.5285(18)
C2A C3A 1.5450(18)
C2A H2A 1.0
C3A C4A 1.5587(19)
C3A H3A1 0.99
C3A H3A2 0.99
C4A H4A1 0.99
C4A H4A2 0.99
N1B C2B 1.4747(17)
N1B H01B 0.853(19)
N1B H02B 0.886(19)
N1B H03B 0.874(19)
C1B F2B 1.3611(15)
C1B F1B 1.3662(15)
C1B C4B 1.5145(18)
C1B C2B 1.5306(18)
C2B C3B 1.5454(18)
C2B H2B 1.0
C3B C4B 1.5550(19)
C3B H3B1 0.99
C3B H3B2 0.99
C4B H4B1 0.99
C4B H4B2 0.99

loop_
_geom_hbond_atom_site_label_D
_geom_hbond_atom_site_label_H
_geom_hbond_atom_site_label_A
_geom_hbond_site_symmetry_A
_geom_hbond_distance_DH
_geom_hbond_distance_HA
_geom_hbond_distance_DA
_geom_hbond_angle_DHA
N1A H01A Cl1A 4_566 0.880(19) 2.32(2) 3.1892(12) 169.5(15)
N1A H02A Cl1A 3_756 0.88(2) 2.29(2) 3.1527(13) 165.4(15)
N1A H03A Cl1B . 0.88(2) 2.31(2) 3.1366(13) 158.0(16)
N1B H01B Cl1B 4_566 0.853(19) 2.33(2) 3.1605(12) 165.9(16)
N1B H02B Cl1B 2_656 0.886(19) 2.28(2) 3.1445(12) 165.3(15)
N1B H03B Cl1A 4_566 0.874(19) 2.312(19) 3.1671(13) 165.9(15)

loop_
_geom_torsion_atom_site_label_1
_geom_torsion_atom_site_label_2
_geom_torsion_atom_site_label_3
_geom_torsion_atom_site_label_4
_geom_torsion
F2A C1A C2A N1A -20.94(16)
F1A C1A C2A N1A 101.37(14)
C4A C1A C2A N1A -137.20(12)
F2A C1A C2A C3A 99.52(12)
F1A C1A C2A C3A -138.17(12)
C4A C1A C2A C3A -16.74(10)
N1A C2A C3A C4A 136.61(12)
C1A C2A C3A C4A 16.29(10)
F2A C1A C4A C3A -98.13(12)
F1A C1A C4A C3A 137.25(12)
C2A C1A C4A C3A 16.59(10)
C2A C3A C4A C1A -16.41(10)
F2B C1B C2B N1B -97.24(14)
F1B C1B C2B N1B 24.80(15)
C4B C1B C2B N1B 139.24(11)
F2B C1B C2B C3B 143.25(12)
F1B C1B C2B C3B -94.71(11)
C4B C1B C2B C3B 19.73(10)
N1B C2B C3B C4B -138.44(12)
C1B C2B C3B C4B -19.20(10)
F2B C1B C4B C3B -142.77(12)
F1B C1B C4B C3B 93.13(12)
C2B C1B C4B C3B -19.60(10)
C2B C3B C4B C1B 19.41(10)
